data_4335158
loop_
_publ_author_name
'Maria V. Ivanova'
'Tobias K\"ochner'
'H\'el\`ene P. A. Mercier'
'Gary J. Schrobilgen'

_publ_section_title
;
 Synthesis and Lewis Acid Properties of (ReO3F)\\infty and the X-ray
 Crystal Structures of (HF)2ReO3F.HF and
 [N(CH3)4]2-[{ReO3(\m-F)}3(\m3-O)].CH3CN
;
_journal_name_full 'Inorganic Chemistry'
_journal_page_first 6806
_journal_page_last 6819
_journal_paper_doi 10.1021/ic302221y
_journal_volume 52
_journal_year 2013
_chemical_formula_moiety 'KF 4(HF)'
_chemical_formula_sum 'F5 K'
_chemical_formula_weight 134.10
_chemical_name_systematic
; 
 ? 
;
_space_group_IT_number 88
_symmetry_cell_setting tetragonal
_symmetry_space_group_name_Hall '-I 4ad'
_symmetry_space_group_name_H-M 'I 41/a :2'
_atom_sites_solution_primary direct
_atom_sites_solution_secondary difmap
_audit_creation_method SHELXL-97
_cell_angle_alpha 90.00
_cell_angle_beta 90.00
_cell_angle_gamma 90.00
_cell_formula_units_Z 4
_cell_length_a 6.287(5)
_cell_length_b 6.287(5)
_cell_length_c 12.937(5)
_cell_measurement_temperature 100(2)
_cell_measurement_theta_max 68
_cell_measurement_theta_min 0
_cell_volume 511.4(6)
_computing_cell_refinement 'Bruker SMART'
_computing_data_collection 'Bruker SMART'
_computing_data_reduction 'Bruker SMART'
_computing_molecular_graphics 'SHELXTL V6.10 2001  Bruker-AXS'
_computing_publication_material 'SHELXTL V6.10 2001  Bruker-AXS'
_computing_structure_refinement 'SHELXTL V6.10 2001 Bruker-AXS'
_computing_structure_solution 'SHELXTL V6.10 2001  Bruker-AXS'
_diffrn_ambient_temperature 100(2)
_diffrn_measured_fraction_theta_full 0.952
_diffrn_measured_fraction_theta_max 0.952
_diffrn_measurement_device_type 'CCD area detector'
_diffrn_measurement_method 'phi and omega scans'
_diffrn_radiation_monochromator graphite
_diffrn_radiation_source 'fine-focus sealed tube'
_diffrn_radiation_type MoK\a
_diffrn_radiation_wavelength 0.71073
_diffrn_reflns_av_R_equivalents 0.0360
_diffrn_reflns_av_sigmaI/netI 0.0207
_diffrn_reflns_limit_h_max 9
_diffrn_reflns_limit_h_min -8
_diffrn_reflns_limit_k_max 9
_diffrn_reflns_limit_k_min -8
_diffrn_reflns_limit_l_max 19
_diffrn_reflns_limit_l_min -16
_diffrn_reflns_number 4237
_diffrn_reflns_theta_full 33.87
_diffrn_reflns_theta_max 33.87
_diffrn_reflns_theta_min 7.43
_exptl_absorpt_coefficient_mu 1.023
_exptl_absorpt_correction_T_max 1
_exptl_absorpt_correction_T_min 0.822
_exptl_absorpt_correction_type multi-scan
_exptl_absorpt_process_details 'SADABS V2.10'
_exptl_crystal_colour colorless
_exptl_crystal_density_diffrn 1.742
_exptl_crystal_description plates
_exptl_crystal_F_000 256
_exptl_crystal_size_max 0.17
_exptl_crystal_size_mid 0.16
_exptl_crystal_size_min 0.04
_refine_diff_density_max 0.714
_refine_diff_density_min -0.194
_refine_diff_density_rms 0.084
_refine_ls_extinction_method none
_refine_ls_goodness_of_fit_ref 1.220
_refine_ls_matrix_type full
_refine_ls_number_parameters 14
_refine_ls_number_reflns 494
_refine_ls_number_restraints 0
_refine_ls_restrained_S_all 1.220
_refine_ls_R_factor_all 0.0381
_refine_ls_R_factor_gt 0.0298
_refine_ls_shift/su_max 0.000
_refine_ls_shift/su_mean 0.000
_refine_ls_structure_factor_coef Fsqd
_refine_ls_weighting_details 'calc w=1/[\s^2^(Fo^2^)+(0.0451P)^2^+0.0000P] where P=(Fo^2^+2Fc^2^)/3'
_refine_ls_weighting_scheme calc
_refine_ls_wR_factor_gt 0.0795
_refine_ls_wR_factor_ref 0.0838
_reflns_number_gt 411
_reflns_number_total 494
_reflns_threshold_expression >2sigma(I)
_cod_data_source_file ic302221y_si_002_3.cif
_cod_data_source_block KF.4HF
_cod_original_sg_symbol_H-M 'I 41/a'
_cod_database_code 4335158

loop_
_symmetry_equiv_pos_as_xyz
'x, y, z'
'-x, -y+1/2, z'
'-y+3/4, x+1/4, z+1/4'
'y+1/4, -x+1/4, z+1/4'
'x+1/2, y+1/2, z+1/2'
'-x+1/2, -y+1, z+1/2'
'-y+5/4, x+3/4, z+3/4'
'y+3/4, -x+3/4, z+3/4'
'-x, -y, -z'
'x, y-1/2, -z'
'y-3/4, -x-1/4, -z-1/4'
'-y-1/4, x-1/4, -z-1/4'
'-x+1/2, -y+1/2, -z+1/2'
'x+1/2, y, -z+1/2'
'y-1/4, -x+1/4, -z+1/4'
'-y+1/4, x+1/4, -z+1/4'

loop_
_atom_site_label
_atom_site_type_symbol
_atom_site_fract_x
_atom_site_fract_y
_atom_site_fract_z
_atom_site_U_iso_or_equiv
_atom_site_adp_type
_atom_site_occupancy
_atom_site_symmetry_multiplicity
_atom_site_calc_flag
_atom_site_refinement_flags
K001 K 2.0000 1.2500 0.6250 0.01335(17) Uani 1 4 d S
F002 F 1.5000 0.7500 0.6250 0.0153(3) Uani 1 4 d S
F003 F 1.76832(12) 1.05601(14) 0.47378(6) 0.0220(2) Uani 1 1 d .

loop_
_atom_site_aniso_label
_atom_site_aniso_U_11
_atom_site_aniso_U_22
_atom_site_aniso_U_33
_atom_site_aniso_U_23
_atom_site_aniso_U_13
_atom_site_aniso_U_12
K001 0.01375(19) 0.01375(19) 0.0126(3) 0.000 0.000 0.000
F002 0.0142(4) 0.0142(4) 0.0177(7) 0.000 0.000 0.000
F003 0.0241(4) 0.0205(4) 0.0212(4) -0.0039(3) -0.0071(3) 0.0069(3)

loop_
_atom_type_symbol
_atom_type_description
_atom_type_scat_dispersion_real
_atom_type_scat_dispersion_imag
_atom_type_scat_source
F F 0.0171 0.0103 'International Tables Vol C Tables 4.2.6.8 and 6.1.1.4'
K K 0.2009 0.2494 'International Tables Vol C Tables 4.2.6.8 and 6.1.1.4'

loop_
_geom_angle_atom_site_label_1
_geom_angle_atom_site_label_2
_geom_angle_atom_site_label_3
_geom_angle
_geom_angle_site_symmetry_1
_geom_angle_site_symmetry_3
F003 K001 F003 120.97(4) . 15_686
F003 K001 F003 120.97(4) . 16_846
F003 K001 F003 88.32(6) 15_686 16_846
F003 K001 F003 88.32(6) . 2_975
F003 K001 F003 120.97(4) 15_686 2_975
F003 K001 F003 120.97(4) 16_846 2_975
F003 K001 F003 161.93(3) . 4_685
F003 K001 F003 72.21(3) 15_686 4_685
F003 K001 F003 68.53(3) 16_846 4_685
F003 K001 F003 73.79(5) 2_975 4_685
F003 K001 F003 73.79(5) . 3_745
F003 K001 F003 68.53(3) 15_686 3_745
F003 K001 F003 72.21(3) 16_846 3_745
F003 K001 F003 161.93(3) 2_975 3_745
F003 K001 F003 124.19(6) 4_685 3_745
F003 K001 F003 68.53(3) . 9_976
F003 K001 F003 161.93(3) 15_686 9_976
F003 K001 F003 73.79(5) 16_846 9_976
F003 K001 F003 72.21(3) 2_975 9_976
F003 K001 F003 102.65(2) 4_685 9_976
F003 K001 F003 102.65(2) 3_745 9_976
F003 K001 F003 72.21(3) . 10_566
F003 K001 F003 73.79(5) 15_686 10_566
F003 K001 F003 161.93(3) 16_846 10_566
F003 K001 F003 68.53(3) 2_975 10_566
F003 K001 F003 102.65(2) 4_685 10_566
F003 K001 F003 102.65(2) 3_745 10_566
F003 K001 F003 124.19(6) 9_976 10_566
F003 K001 K001 152.47(2) . 13_976
F003 K001 K001 78.30(5) 15_686 13_976
F003 K001 K001 34.29(2) 16_846 13_976
F003 K001 K001 98.17(5) 2_975 13_976
F003 K001 K001 34.241(18) 4_685 13_976
F003 K001 K001 98.94(4) 3_745 13_976
F003 K001 K001 87.93(4) 9_976 13_976
F003 K001 K001 135.02(2) 10_566 13_976
F003 K001 K001 34.29(2) . 9_976
F003 K001 K001 152.46(2) 15_686 9_976
F003 K001 K001 98.17(5) 16_846 9_976
F003 K001 K001 78.30(5) 2_975 9_976
F003 K001 K001 135.02(2) 4_685 9_976
F003 K001 K001 87.93(4) 3_745 9_976
F003 K001 K001 34.241(18) 9_976 9_976
F003 K001 K001 98.94(4) 10_566 9_976
K001 K001 K001 120.95(3) 13_976 9_976
F003 K001 K001 78.30(5) . 9_986
F003 K001 K001 98.17(5) 15_686 9_986
F003 K001 K001 152.47(2) 16_846 9_986
F003 K001 K001 34.29(2) 2_975 9_986
F003 K001 K001 87.93(4) 4_685 9_986
F003 K001 K001 135.02(2) 3_745 9_986
F003 K001 K001 98.94(4) 9_976 9_986
F003 K001 K001 34.241(18) 10_566 9_986
K001 K001 K001 120.95(3) 13_976 9_986
K001 K001 K001 88.37(5) 9_976 9_986
F003 K001 K001 98.17(5) . 13_876
F003 K001 K001 34.29(2) 15_686 13_876
F003 K001 K001 78.30(5) 16_846 13_876
F003 K001 K001 152.47(2) 2_975 13_876
F003 K001 K001 98.94(4) 4_685 13_876
F003 K001 K001 34.241(17) 3_745 13_876
F003 K001 K001 135.02(2) 9_976 13_876
F003 K001 K001 87.93(4) 10_566 13_876
K001 K001 K001 88.37(5) 13_976 13_876
K001 K001 K001 120.95(3) 9_976 13_876
K001 K001 K001 120.95(3) 9_986 13_876
K001 F003 K001 111.47(3) . 9_976

loop_
_geom_bond_atom_site_label_1
_geom_bond_atom_site_label_2
_geom_bond_distance
_geom_bond_site_symmetry_2
K001 F003 2.7269(14) .
K001 F003 2.7269(14) 15_686
K001 F003 2.7269(14) 16_846
K001 F003 2.7269(14) 2_975
K001 F003 2.7306(19) 4_685
K001 F003 2.7306(19) 3_745
K001 F003 2.7306(19) 9_976
K001 F003 2.7306(19) 10_566
K001 K001 4.510(2) 13_976
K001 K001 4.510(2) 9_976
K001 K001 4.510(2) 9_986
K001 K001 4.510(2) 13_876
F003 K001 2.7306(19) 9_976
